data_1543740
loop_
_publ_author_name
'Mohamooda Sumaya, U.'
'Reuben Jonathan, D.'
'Dravida Thendral, E. R. A.'
'Revathi, B. K.'
'Usha, G.'

_publ_section_title
;
 <i>N</i>,<i>N</i>'-(Ethane-1,2-diyl)bis(2-chlorobenzamide)
;
_journal_issue 7
_journal_name_full IUCrData
_journal_page_first x161190
_journal_paper_doi 10.1107/S2414314616011901
_journal_volume 1
_journal_year 2016
_chemical_formula_iupac 'C16 H14 Cl2 N2 O2'
_chemical_formula_moiety 'C16 H14 Cl2 N2 O2'
_chemical_formula_sum 'C16 H14 Cl2 N2 O2'
_chemical_formula_weight 337.19
_chemical_name_systematic
;
<i>N</i>,<i>N</i>'-(Ethane-1,2-diyl)bis(2-chlorobenzamide)
;
_space_group_crystal_system monoclinic
_space_group_IT_number 14
_space_group_name_Hall '-P 2ybc'
_space_group_name_H-M_alt 'P 1 21/c 1'
_symmetry_space_group_name_Hall '-P 2ybc'
_symmetry_space_group_name_H-M 'P 1 21/c 1'
_atom_sites_solution_hydrogens mixed
_audit_creation_method 'SHELXL-2014/7.(Sheldrick, 2014)'
_cell_angle_alpha 90
_cell_angle_beta 104.189(4)
_cell_angle_gamma 90
_cell_formula_units_Z 2
_cell_length_a 4.9667(6)
_cell_length_b 23.701(3)
_cell_length_c 7.1113(8)
_cell_measurement_reflns_used 6198
_cell_measurement_temperature 293(2)
_cell_measurement_theta_max 29.26
_cell_measurement_theta_min 2.57
_cell_volume 811.57(17)
_computing_cell_refinement
;
APEX2 and SAINT (Bruker, 2004)
;
_computing_data_collection
;
APEX2 (Bruker, 2004)
;
_computing_data_reduction
;
SAINT and XPREP (Bruker, 2004)
;
_computing_molecular_graphics
;
ORTEP-3 for Windows (Farrugia, 2012)
;
_computing_publication_material
;
SHELXL2014 (Sheldrick, 2015)
;
_computing_structure_refinement
;
SHELXL2014 (Sheldrick, 2015)
;
_computing_structure_solution
;
SIR92 (Altomare <i>et al.</i>,  1993)
;
_diffrn_ambient_temperature 293(2)
_diffrn_measured_fraction_theta_full 0.994
_diffrn_measured_fraction_theta_max 0.994
_diffrn_measurement_device_type 'Bruker Kappa APEXII CCD'
_diffrn_measurement_method '\w and \f scan'
_diffrn_radiation_monochromator graphite
_diffrn_radiation_source 'fine-focus sealed tube'
_diffrn_radiation_type MoK\a
_diffrn_radiation_wavelength 0.71073
_diffrn_reflns_av_R_equivalents 0.0609
_diffrn_reflns_limit_h_max 5
_diffrn_reflns_limit_h_min -5
_diffrn_reflns_limit_k_max 28
_diffrn_reflns_limit_k_min -28
_diffrn_reflns_limit_l_max 8
_diffrn_reflns_limit_l_min -8
_diffrn_reflns_number 11558
_diffrn_reflns_theta_full 24.999
_diffrn_reflns_theta_max 24.999
_diffrn_reflns_theta_min 3.077
_exptl_absorpt_coefficient_mu 0.407
_exptl_absorpt_correction_T_max 0.922
_exptl_absorpt_correction_T_min 0.885
_exptl_absorpt_correction_type multi-scan
_exptl_absorpt_process_details
;
(SADABS; Bruker, 2004)
;
_exptl_crystal_colour yellow
_exptl_crystal_density_diffrn 1.380
_exptl_crystal_description block
_exptl_crystal_F_000 348
_exptl_crystal_size_max 0.300
_exptl_crystal_size_mid 0.250
_exptl_crystal_size_min 0.200
_refine_diff_density_max 0.402
_refine_diff_density_min -0.317
_refine_ls_extinction_method none
_refine_ls_goodness_of_fit_ref 1.168
_refine_ls_hydrogen_treatment mixed
_refine_ls_matrix_type full
_refine_ls_number_parameters 105
_refine_ls_number_reflns 11558
_refine_ls_number_restraints 0
_refine_ls_restrained_S_all 1.168
_refine_ls_R_factor_all 0.0735
_refine_ls_R_factor_gt 0.0641
_refine_ls_shift/su_max 0.000
_refine_ls_shift/su_mean 0.000
_refine_ls_structure_factor_coef Fsqd
_refine_ls_weighting_details 'w=1/[\s^2^(Fo^2^)+1.3152P] where P=(Fo^2^+2Fc^2^)/3'
_refine_ls_weighting_scheme calc
_refine_ls_wR_factor_gt 0.1512
_refine_ls_wR_factor_ref 0.1561
_reflns_number_gt 1429
_reflns_number_total 1429
_reflns_threshold_expression 'I > 2\s(I)'
_cod_data_source_file su4058sup1.cif
_cod_data_source_block I
_cod_original_cell_volume 811.59(17)
_cod_database_code 1543740
_shelx_space_group_comment
;
The symmetry employed for this shelxl refinement is uniquely defined
by the following loop, which should always be used as a source of
symmetry information in preference to the above space-group names.
They are only intended as comments.
;
_shelx_estimated_absorpt_t_min 0.886
_shelx_estimated_absorpt_t_max 0.923

loop_
_space_group_symop_operation_xyz
'x, y, z'
'-x, y+1/2, -z+1/2'
'-x, -y, -z'
'x, -y-1/2, z-1/2'

loop_
_atom_site_type_symbol
_atom_site_label
_atom_site_fract_x
_atom_site_fract_y
_atom_site_fract_z
_atom_site_U_iso_or_equiv
_atom_site_adp_type
_atom_site_calc_flag
_atom_site_occupancy
C C1 0.5857(8) -0.00874(16) 0.5990(6) 0.0425(11) Uani d 1
H H1A 0.4843 -0.0367 0.6536 0.051 Uiso calc 1
H H1B 0.7574 -0.0259 0.5855 0.051 Uiso calc 1
C C2 0.4659(8) 0.06093(16) 0.8173(6) 0.0365(10) Uani d 1
C C3 0.5714(8) 0.10688(16) 0.9594(6) 0.0371(10) Uani d 1
C C4 0.8101(9) 0.09869(18) 1.1056(7) 0.0508(12) Uani d 1
H H4 0.9088 0.0652 1.1089 0.061 Uiso calc 1
C C5 0.9046(11) 0.1387(2) 1.2456(7) 0.0681(15) Uani d 1
H H5 1.0635 0.1321 1.3439 0.082 Uiso calc 1
C C6 0.7609(13) 0.1887(2) 1.2385(9) 0.0773(17) Uani d 1
H H6 0.8235 0.2160 1.3331 0.093 Uiso calc 1
C C7 0.5285(12) 0.1986(2) 1.0949(9) 0.0700(16) Uani d 1
H H7 0.4339 0.2327 1.0904 0.084 Uiso calc 1
C C8 0.4345(9) 0.15789(17) 0.9560(7) 0.0475(11) Uani d 1
N N1 0.6494(7) 0.03913(15) 0.7298(5) 0.0407(9) Uani d 1
O O1 0.2278(6) 0.04316(12) 0.7882(5) 0.0564(9) Uani d 1
Cl Cl1 0.1434(3) 0.17296(5) 0.7711(2) 0.0786(6) Uani d 1
H H1 0.822(10) 0.0537(18) 0.761(7) 0.069(15) Uiso d 1

loop_
_atom_site_aniso_label
_atom_site_aniso_U_11
_atom_site_aniso_U_22
_atom_site_aniso_U_33
_atom_site_aniso_U_12
_atom_site_aniso_U_13
_atom_site_aniso_U_23
C1 0.034(2) 0.046(2) 0.048(3) 0.0037(19) 0.0094(19) -0.013(2)
C2 0.026(2) 0.043(2) 0.041(3) 0.0015(17) 0.0086(19) -0.0049(19)
C3 0.033(2) 0.039(2) 0.044(3) -0.0043(18) 0.018(2) -0.0056(19)
C4 0.045(3) 0.050(3) 0.054(3) -0.001(2) 0.006(2) -0.008(2)
C5 0.067(4) 0.071(4) 0.056(4) -0.015(3) -0.004(3) -0.018(3)
C6 0.088(4) 0.059(4) 0.081(5) -0.024(3) 0.014(4) -0.037(3)
C7 0.086(4) 0.042(3) 0.085(5) -0.002(3) 0.028(4) -0.016(3)
C8 0.052(3) 0.041(2) 0.050(3) 0.000(2) 0.015(2) -0.001(2)
N1 0.0215(18) 0.056(2) 0.045(2) -0.0040(16) 0.0076(16) -0.0165(17)
O1 0.0235(16) 0.0612(19) 0.089(3) -0.0107(14) 0.0222(16) -0.0276(17)
Cl1 0.0734(10) 0.0652(9) 0.0913(12) 0.0220(7) 0.0088(8) 0.0099(8)

loop_
_atom_type_symbol
_atom_type_description
_atom_type_scat_dispersion_real
_atom_type_scat_dispersion_imag
_atom_type_scat_source
C C 0.0033 0.0016 'International Tables Vol C Tables 4.2.6.8 and 6.1.1.4'
H H 0.0000 0.0000 'International Tables Vol C Tables 4.2.6.8 and 6.1.1.4'
N N 0.0061 0.0033 'International Tables Vol C Tables 4.2.6.8 and 6.1.1.4'
O O 0.0106 0.0060 'International Tables Vol C Tables 4.2.6.8 and 6.1.1.4'
Cl Cl 0.1484 0.1585 'International Tables Vol C Tables 4.2.6.8 and 6.1.1.4'

loop_
_geom_angle_atom_site_label_1
_geom_angle_atom_site_label_2
_geom_angle_atom_site_label_3
_geom_angle_site_symmetry_1
_geom_angle_site_symmetry_3
_geom_angle
N1 C1 C1 . 3_656 111.5(4)
N1 C1 H1A . . 109.3
C1 C1 H1A 3_656 . 109.3
N1 C1 H1B . . 109.3
C1 C1 H1B 3_656 . 109.3
H1A C1 H1B . . 108.0
O1 C2 N1 . . 122.2(4)
O1 C2 C3 . . 122.0(3)
N1 C2 C3 . . 115.7(3)
C8 C3 C4 . . 117.5(4)
C8 C3 C2 . . 122.5(4)
C4 C3 C2 . . 120.0(4)
C5 C4 C3 . . 121.7(4)
C5 C4 H4 . . 119.1
C3 C4 H4 . . 119.1
C4 C5 C6 . . 119.1(5)
C4 C5 H5 . . 120.5
C6 C5 H5 . . 120.5
C7 C6 C5 . . 120.8(5)
C7 C6 H6 . . 119.6
C5 C6 H6 . . 119.6
C6 C7 C8 . . 119.5(5)
C6 C7 H7 . . 120.3
C8 C7 H7 . . 120.3
C7 C8 C3 . . 121.4(5)
C7 C8 Cl1 . . 118.1(4)
C3 C8 Cl1 . . 120.5(3)
C2 N1 C1 . . 122.5(3)
C2 N1 H1 . . 117(3)
C1 N1 H1 . . 120(3)

loop_
_geom_bond_atom_site_label_1
_geom_bond_atom_site_label_2
_geom_bond_site_symmetry_2
_geom_bond_distance
C1 N1 . 1.452(5)
C1 C1 3_656 1.513(8)
C1 H1A . 0.9700
C1 H1B . 0.9700
C2 O1 . 1.224(4)
C2 N1 . 1.328(5)
C2 C3 . 1.490(5)
C3 C8 . 1.384(5)
C3 C4 . 1.386(6)
C4 C5 . 1.371(6)
C4 H4 . 0.9300
C5 C6 . 1.379(7)
C5 H5 . 0.9300
C6 C7 . 1.362(8)
C6 H6 . 0.9300
C7 C8 . 1.378(6)
C7 H7 . 0.9300
C8 Cl1 . 1.736(5)
N1 H1 . 0.90(5)

loop_
_geom_hbond_atom_site_label_D
_geom_hbond_atom_site_label_H
_geom_hbond_atom_site_label_A
_geom_hbond_site_symmetry_A
_geom_hbond_distance_DH
_geom_hbond_distance_HA
_geom_hbond_distance_DA
_geom_hbond_angle_DHA
N1 H1 O1 1_655 0.90(5) 1.99(5) 2.801(4) 149(4)

loop_
_geom_torsion_atom_site_label_1
_geom_torsion_atom_site_label_2
_geom_torsion_atom_site_label_3
_geom_torsion_atom_site_label_4
_geom_torsion_site_symmetry_1
_geom_torsion
O1 C2 C3 C8 . -52.3(6)
N1 C2 C3 C8 . 130.1(4)
O1 C2 C3 C4 . 125.5(5)
N1 C2 C3 C4 . -52.1(5)
C8 C3 C4 C5 . 1.8(7)
C2 C3 C4 C5 . -176.2(4)
C3 C4 C5 C6 . -1.1(7)
C4 C5 C6 C7 . -0.1(8)
C5 C6 C7 C8 . 0.7(8)
C6 C7 C8 C3 . 0.0(8)
C6 C7 C8 Cl1 . -178.1(4)
C4 C3 C8 C7 . -1.2(6)
C2 C3 C8 C7 . 176.7(4)
C4 C3 C8 Cl1 . 176.9(3)
C2 C3 C8 Cl1 . -5.2(5)
O1 C2 N1 C1 . -2.5(6)
C3 C2 N1 C1 . 175.2(4)
C1 C1 N1 C2 3_656 78.1(6)

_cod_database_fobs_code 1543740
